data_2019510
loop_
_publ_author_name
'Chen, Xiao-Hua'
'Huang, Hua'
'Yang, Ming-Xing'
'Chen, Li-Juan'
'Lin, Shen'

_publ_section_title
;
 Cd^II^ and Co^II^ coordination polymers constructed from
 benzene-1,4-dicarboxylic acid and
 2-(pyridin-3-yl)-1<i>H</i>-benzimidazole ligands
;
_journal_issue 5
_journal_name_full 'Acta Crystallographica Section C'
_journal_page_first 488
_journal_page_last 492
_journal_paper_doi 10.1107/S2053229614007992
_journal_volume 70
_journal_year 2014
_chemical_formula_iupac '[Cd (C8 H4 O4) (C12 H9 N3) (H2 O)]'
_chemical_formula_moiety 'C20 H15 Cd N3 O5'
_chemical_formula_sum 'C20 H15 Cd N3 O5'
_chemical_formula_weight 489.75
_chemical_name_systematic
Poly[aqua(\m~3~-benzene-1,4-dicarboxylato-\k^5^<i>O</i>^1^,<i>O</i>^1'^:<i>O</i>^1^:<i>O</i>^4^,<i>O</i>^4'^)[2-(pyridin-3-yl-\k<i>N</i>)-1<i>H</i>-benzimidazole]cadmium(II)]
_space_group_IT_number 14
_symmetry_cell_setting monoclinic
_symmetry_space_group_name_Hall '-P 2yn'
_symmetry_space_group_name_H-M 'P 1 21/n 1'
_atom_sites_solution_hydrogens geom
_atom_sites_solution_primary direct
_atom_sites_solution_secondary difmap
_audit_creation_method SHELXL-97
_cell_angle_alpha 90.00
_cell_angle_beta 93.842(5)
_cell_angle_gamma 90.00
_cell_formula_units_Z 4
_cell_length_a 13.409(4)
_cell_length_b 8.564(2)
_cell_length_c 15.535(4)
_cell_measurement_reflns_used 3841
_cell_measurement_temperature 293(2)
_cell_measurement_theta_max 27.49
_cell_measurement_theta_min 2.82
_cell_volume 1779.9(8)
_computing_cell_refinement 'SMART (Bruker, 2007)'
_computing_data_collection 'SMART (Bruker, 2007)'
_computing_data_reduction 'SAINT (Bruker, 2007)'
_computing_molecular_graphics 'DIAMOND (Brandenburg, 2010)'
_computing_publication_material 'SHELXTL (Sheldrick, 2008)'
_computing_structure_refinement 'SHELXL97 (Sheldrick, 2008)'
_computing_structure_solution 'SHELXS97 (Sheldrick, 2008)'
_diffrn_ambient_temperature 293(2)
_diffrn_measured_fraction_theta_full 0.987
_diffrn_measured_fraction_theta_max 0.987
_diffrn_measurement_device_type 'Bruker SMART CCD'
_diffrn_measurement_method '\w scan'
_diffrn_radiation_monochromator graphite
_diffrn_radiation_source 'fine-focus sealed tube'
_diffrn_radiation_type MoK\a
_diffrn_radiation_wavelength 0.71073
_diffrn_reflns_av_R_equivalents 0.0297
_diffrn_reflns_av_sigmaI/netI 0.0279
_diffrn_reflns_limit_h_max 15
_diffrn_reflns_limit_h_min -17
_diffrn_reflns_limit_k_max 11
_diffrn_reflns_limit_k_min -11
_diffrn_reflns_limit_l_max 20
_diffrn_reflns_limit_l_min -20
_diffrn_reflns_number 13592
_diffrn_reflns_theta_full 27.49
_diffrn_reflns_theta_max 27.49
_diffrn_reflns_theta_min 2.82
_diffrn_standards_decay_% 0
_diffrn_standards_interval_count none
_diffrn_standards_interval_time none
_diffrn_standards_number none
_exptl_absorpt_coefficient_mu 1.268
_exptl_absorpt_correction_T_max 0.827
_exptl_absorpt_correction_T_min 0.680
_exptl_absorpt_correction_type multi-scan
_exptl_absorpt_process_details '(SMART; Bruker, 2007)'
_exptl_crystal_colour colourless
_exptl_crystal_density_diffrn 1.828
_exptl_crystal_density_method 'not measured'
_exptl_crystal_description prism
_exptl_crystal_F_000 976
_exptl_crystal_size_max 0.45
_exptl_crystal_size_mid 0.26
_exptl_crystal_size_min 0.15
_refine_diff_density_max 0.521
_refine_diff_density_min -0.992
_refine_ls_extinction_method none
_refine_ls_goodness_of_fit_ref 1.055
_refine_ls_hydrogen_treatment mixed
_refine_ls_matrix_type full
_refine_ls_number_parameters 268
_refine_ls_number_reflns 4023
_refine_ls_number_restraints 3
_refine_ls_restrained_S_all 1.055
_refine_ls_R_factor_all 0.0305
_refine_ls_R_factor_gt 0.0291
_refine_ls_shift/su_max 0.002
_refine_ls_shift/su_mean 0.000
_refine_ls_structure_factor_coef Fsqd
_refine_ls_weighting_details 'calc w=1/[\s^2^(Fo^2^)+(0.0393P)^2^+0.9466P] where P=(Fo^2^+2Fc^2^)/3'
_refine_ls_weighting_scheme calc
_refine_ls_wR_factor_gt 0.0738
_refine_ls_wR_factor_ref 0.0750
_reflns_number_gt 3841
_reflns_number_total 4023
_reflns_threshold_expression I>2sigma(I)
_cod_data_source_file ku3128sup1.cif
_cod_data_source_block I
_cod_depositor_comments 'Adding full bibliography for 2019510--2019511.cif.'
_cod_original_sg_symbol_H-M 'P 21/n'
_cod_database_code 2019510
_cod_database_fobs_code 2019510

loop_
_symmetry_equiv_pos_as_xyz
'x, y, z'
'-x+1/2, y+1/2, -z+1/2'
'-x, -y, -z'
'x-1/2, -y-1/2, z-1/2'

loop_
_atom_site_type_symbol
_atom_site_label
_atom_site_fract_x
_atom_site_fract_y
_atom_site_fract_z
_atom_site_U_iso_or_equiv
_atom_site_adp_type
_atom_site_calc_flag
_atom_site_refinement_flags
_atom_site_occupancy
_atom_site_symmetry_multiplicity
Cd Cd1 0.293891(11) 0.558154(16) 0.767509(9) 0.02385(7) Uani d . 1 1
O O1 0.19962(14) 0.53836(19) 0.63920(12) 0.0352(4) Uani d . 1 1
O O2 0.18640(13) 0.32610(18) 0.71750(10) 0.0298(3) Uani d . 1 1
O O3 -0.18044(13) 0.05478(17) 0.40634(11) 0.0302(4) Uani d . 1 1
O O4 -0.07850(13) 0.1307(2) 0.30955(10) 0.0331(4) Uani d . 1 1
O O5 0.14237(15) 0.6517(2) 0.82000(15) 0.0487(5) Uani d D 1 1
H H5B 0.119(3) 0.711(4) 0.7807(18) 0.073 Uiso d D 1 1
H H5C 0.092(2) 0.626(4) 0.848(2) 0.073 Uiso d D 1 1
N N1 0.42025(15) 0.6116(2) 0.66474(13) 0.0322(4) Uani d . 1 1
N N2 0.46000(15) 0.8901(2) 0.39671(12) 0.0293(4) Uani d . 1 1
N N3 0.31936(16) 0.9232(2) 0.46375(14) 0.0322(4) Uani d . 1 1
H H3B 0.2771 0.9156 0.5028 0.039 Uiso calc R 1 1
C C1 0.5124(2) 0.5528(3) 0.66422(18) 0.0350(6) Uani d . 1 1
H H1A 0.5338 0.4836 0.7077 0.042 Uiso calc R 1 1
C C2 0.5778(2) 0.5901(3) 0.60192(18) 0.0379(6) Uani d . 1 1
H H2A 0.6418 0.5479 0.6044 0.045 Uiso calc R 1 1
C C3 0.54633(19) 0.6909(3) 0.53603(16) 0.0347(5) Uani d . 1 1
H H3A 0.5886 0.7168 0.4931 0.042 Uiso calc R 1 1
C C4 0.45020(17) 0.7529(2) 0.53518(14) 0.0279(4) Uani d . 1 1
C C5 0.39073(18) 0.7102(3) 0.60128(15) 0.0320(5) Uani d . 1 1
H H5A 0.3269 0.7525 0.6014 0.038 Uiso calc R 1 1
C C6 0.41171(17) 0.8564(3) 0.46564(14) 0.0278(4) Uani d . 1 1
C C7 0.39494(18) 0.9845(3) 0.34650(15) 0.0290(5) Uani d . 1 1
C C8 0.4063(2) 1.0528(3) 0.26649(18) 0.0371(6) Uani d . 1 1
H H8A 0.4651 1.0408 0.2386 0.045 Uiso calc R 1 1
C C9 0.3275(2) 1.1389(3) 0.22991(18) 0.0447(6) Uani d . 1 1
H H9A 0.3331 1.1843 0.1761 0.054 Uiso calc R 1 1
C C10 0.2399(2) 1.1592(3) 0.2718(2) 0.0470(7) Uani d . 1 1
H H10A 0.1885 1.2189 0.2456 0.056 Uiso calc R 1 1
C C11 0.2273(2) 1.0932(3) 0.35119(19) 0.0416(6) Uani d . 1 1
H H11A 0.1686 1.1068 0.3791 0.050 Uiso calc R 1 1
C C12 0.30651(18) 1.0051(3) 0.38776(15) 0.0307(5) Uani d . 1 1
C C13 0.16496(17) 0.4043(3) 0.64969(14) 0.0255(4) Uani d . 1 1
C C14 0.09375(16) 0.3380(2) 0.58105(13) 0.0235(4) Uani d . 1 1
C C15 0.10050(18) 0.3789(3) 0.49481(14) 0.0291(5) Uani d . 1 1
H H15A 0.1486 0.4503 0.4796 0.035 Uiso calc R 1 1
C C16 0.03572(17) 0.3135(3) 0.43177(14) 0.0280(5) Uani d . 1 1
H H16A 0.0418 0.3384 0.3741 0.034 Uiso calc R 1 1
C C17 -0.03891(16) 0.2100(2) 0.45426(13) 0.0230(4) Uani d . 1 1
C C18 -0.04719(17) 0.1737(2) 0.54035(14) 0.0257(4) Uani d . 1 1
H H18A -0.0980 0.1077 0.5560 0.031 Uiso calc R 1 1
C C19 0.01980(16) 0.2350(2) 0.60334(13) 0.0249(4) Uani d . 1 1
H H19A 0.0152 0.2070 0.6608 0.030 Uiso calc R 1 1
C C20 -0.10392(17) 0.1298(2) 0.38590(14) 0.0257(4) Uani d . 1 1

loop_
_atom_site_aniso_label
_atom_site_aniso_U_11
_atom_site_aniso_U_22
_atom_site_aniso_U_33
_atom_site_aniso_U_12
_atom_site_aniso_U_13
_atom_site_aniso_U_23
Cd1 0.02452(12) 0.02451(11) 0.02176(11) -0.00114(5) -0.00412(7) 0.00222(5)
O1 0.0388(10) 0.0310(8) 0.0339(9) -0.0103(7) -0.0104(8) 0.0005(6)
O2 0.0336(9) 0.0274(8) 0.0270(8) 0.0028(6) -0.0079(7) -0.0002(6)
O3 0.0251(9) 0.0351(9) 0.0297(9) -0.0039(6) -0.0040(7) -0.0073(6)
O4 0.0368(9) 0.0402(9) 0.0217(8) 0.0003(7) -0.0012(7) -0.0073(7)
O5 0.0367(11) 0.0529(11) 0.0587(13) 0.0124(9) 0.0191(9) 0.0215(10)
N1 0.0294(10) 0.0361(10) 0.0314(10) 0.0020(8) 0.0024(8) 0.0067(8)
N2 0.0287(10) 0.0315(9) 0.0282(10) 0.0016(8) 0.0062(8) 0.0023(8)
N3 0.0294(11) 0.0376(10) 0.0305(11) 0.0046(8) 0.0094(9) 0.0055(8)
C1 0.0339(14) 0.0349(13) 0.0356(14) 0.0036(9) -0.0032(11) 0.0044(9)
C2 0.0270(13) 0.0444(13) 0.0425(15) 0.0060(10) 0.0046(11) 0.0032(11)
C3 0.0295(12) 0.0405(13) 0.0347(12) 0.0002(10) 0.0066(10) 0.0019(10)
C4 0.0287(11) 0.0268(10) 0.0282(11) -0.0004(8) 0.0017(9) -0.0010(8)
C5 0.0290(12) 0.0362(11) 0.0310(11) 0.0040(9) 0.0046(9) 0.0060(9)
C6 0.0270(11) 0.0280(10) 0.0286(11) -0.0016(8) 0.0039(9) -0.0022(8)
C7 0.0330(12) 0.0270(10) 0.0273(11) -0.0027(9) 0.0051(9) -0.0006(9)
C8 0.0420(16) 0.0387(13) 0.0317(13) -0.0025(10) 0.0097(12) 0.0050(9)
C9 0.0529(17) 0.0458(14) 0.0354(14) -0.0036(13) 0.0029(12) 0.0128(11)
C10 0.0412(15) 0.0442(14) 0.0552(17) 0.0029(12) 0.0001(13) 0.0205(13)
C11 0.0325(14) 0.0418(13) 0.0513(16) 0.0055(11) 0.0096(12) 0.0134(12)
C12 0.0327(12) 0.0275(11) 0.0326(12) -0.0019(9) 0.0072(9) 0.0039(9)
C13 0.0218(11) 0.0290(10) 0.0252(10) 0.0028(8) -0.0020(8) -0.0048(8)
C14 0.0233(10) 0.0227(9) 0.0239(10) 0.0027(8) -0.0029(8) -0.0031(7)
C15 0.0301(12) 0.0291(10) 0.0280(11) -0.0048(9) -0.0001(9) 0.0015(8)
C16 0.0293(12) 0.0327(11) 0.0220(10) -0.0018(9) 0.0012(9) 0.0003(8)
C17 0.0227(10) 0.0237(9) 0.0222(10) 0.0036(8) -0.0024(8) -0.0044(8)
C18 0.0225(10) 0.0281(10) 0.0264(10) -0.0036(8) 0.0006(8) -0.0012(8)
C19 0.0257(11) 0.0291(10) 0.0195(9) -0.0001(8) -0.0006(8) -0.0003(8)
C20 0.0260(11) 0.0249(10) 0.0253(10) 0.0061(8) -0.0039(8) -0.0049(8)

loop_
_atom_type_symbol
_atom_type_description
_atom_type_scat_dispersion_real
_atom_type_scat_dispersion_imag
_atom_type_scat_source
C C 0.0033 0.0016 'International Tables Vol C Tables 4.2.6.8 and 6.1.1.4'
H H 0.0000 0.0000 'International Tables Vol C Tables 4.2.6.8 and 6.1.1.4'
N N 0.0061 0.0033 'International Tables Vol C Tables 4.2.6.8 and 6.1.1.4'
O O 0.0106 0.0060 'International Tables Vol C Tables 4.2.6.8 and 6.1.1.4'
Cd Cd -0.8075 1.2024 'International Tables Vol C Tables 4.2.6.8 and 6.1.1.4'

loop_
_geom_angle_atom_site_label_1
_geom_angle_atom_site_label_2
_geom_angle_atom_site_label_3
_geom_angle_site_symmetry_1
_geom_angle_site_symmetry_3
_geom_angle
_geom_angle_publ_flag
O1 Cd1 O2 . 2_556 102.28(6) yes
O1 Cd1 O3 . 4_666 143.07(6) yes
O2 Cd1 O3 2_556 4_666 107.70(6) yes
O1 Cd1 O5 . . 83.64(8) yes
O2 Cd1 O5 2_556 . 74.13(7) yes
O3 Cd1 O5 4_666 . 84.30(7) yes
O1 Cd1 O4 . 4_666 121.69(6) yes
O2 Cd1 O4 2_556 4_666 124.19(6) yes
O3 Cd1 O4 4_666 4_666 54.72(6) yes
O5 Cd1 O4 . 4_666 137.70(6) yes
O1 Cd1 N1 . . 79.18(7) yes
O2 Cd1 N1 2_556 . 78.54(7) yes
O3 Cd1 N1 4_666 . 127.29(7) yes
O5 Cd1 N1 . . 143.63(7) yes
O4 Cd1 N1 4_666 . 78.03(6) yes
O1 Cd1 O2 . . 53.80(5) yes
O2 Cd1 O2 2_556 . 149.45(3) yes
O3 Cd1 O2 4_666 . 90.22(5) yes
O5 Cd1 O2 . . 83.59(7) yes
O4 Cd1 O2 4_666 . 86.34(6) yes
N1 Cd1 O2 . . 110.45(6) yes
O1 Cd1 C20 . 4_666 139.57(6) no
O2 Cd1 C20 2_556 4_666 117.71(6) no
O3 Cd1 C20 4_666 4_666 27.54(6) no
O5 Cd1 C20 . 4_666 111.58(7) no
O4 Cd1 C20 4_666 4_666 27.27(6) no
N1 Cd1 C20 . 4_666 102.17(7) no
O2 Cd1 C20 . 4_666 89.64(6) no
C13 O1 Cd1 . . 98.18(14) no
C13 O2 Cd1 . 2_546 128.71(14) no
C13 O2 Cd1 . . 86.16(13) no
Cd1 O2 Cd1 2_546 . 133.10(7) no
C20 O3 Cd1 . 4_565 92.84(13) no
C20 O4 Cd1 . 4_565 91.10(14) no
Cd1 O5 H5B . . 104(2) no
Cd1 O5 H5C . . 144(3) no
H5B O5 H5C . . 105(2) no
C1 N1 C5 . . 117.5(2) no
C1 N1 Cd1 . . 127.95(17) no
C5 N1 Cd1 . . 114.53(16) no
C6 N2 C7 . . 105.01(19) no
C6 N3 C12 . . 107.1(2) no
C6 N3 H3B . . 126.4 no
C12 N3 H3B . . 126.4 no
N1 C1 C2 . . 123.1(2) no
N1 C1 H1A . . 118.4 no
C2 C1 H1A . . 118.4 no
C3 C2 C1 . . 119.0(2) no
C3 C2 H2A . . 120.5 no
C1 C2 H2A . . 120.5 no
C2 C3 C4 . . 118.7(2) no
C2 C3 H3A . . 120.6 no
C4 C3 H3A . . 120.6 no
C5 C4 C3 . . 117.9(2) no
C5 C4 C6 . . 120.8(2) no
C3 C4 C6 . . 121.2(2) no
N1 C5 C4 . . 123.7(2) no
N1 C5 H5A . . 118.2 no
C4 C5 H5A . . 118.2 no
N2 C6 N3 . . 112.7(2) no
N2 C6 C4 . . 124.3(2) no
N3 C6 C4 . . 123.0(2) no
N2 C7 C8 . . 130.1(2) no
N2 C7 C12 . . 109.6(2) no
C8 C7 C12 . . 120.3(2) no
C9 C8 C7 . . 117.8(3) no
C9 C8 H8A . . 121.1 no
C7 C8 H8A . . 121.1 no
C8 C9 C10 . . 121.4(2) no
C8 C9 H9A . . 119.3 no
C10 C9 H9A . . 119.3 no
C11 C10 C9 . . 121.7(3) no
C11 C10 H10A . . 119.1 no
C9 C10 H10A . . 119.1 no
C10 C11 C12 . . 116.8(3) no
C10 C11 H11A . . 121.6 no
C12 C11 H11A . . 121.6 no
N3 C12 C11 . . 132.5(2) no
N3 C12 C7 . . 105.6(2) no
C11 C12 C7 . . 122.0(2) no
O1 C13 O2 . . 121.9(2) no
O1 C13 C14 . . 118.7(2) no
O2 C13 C14 . . 119.4(2) no
C19 C14 C15 . . 119.54(19) no
C19 C14 C13 . . 119.76(19) no
C15 C14 C13 . . 120.7(2) no
C16 C15 C14 . . 120.0(2) no
C16 C15 H15A . . 120.0 no
C14 C15 H15A . . 120.0 no
C15 C16 C17 . . 120.4(2) no
C15 C16 H16A . . 119.8 no
C17 C16 H16A . . 119.8 no
C18 C17 C16 . . 119.25(19) no
C18 C17 C20 . . 120.2(2) no
C16 C17 C20 . . 120.43(19) no
C17 C18 C19 . . 120.4(2) no
C17 C18 H18A . . 119.8 no
C19 C18 H18A . . 119.8 no
C18 C19 C14 . . 120.3(2) no
C18 C19 H19A . . 119.9 no
C14 C19 H19A . . 119.9 no
O4 C20 O3 . . 121.0(2) no
O4 C20 C17 . . 119.1(2) no
O3 C20 C17 . . 119.8(2) no
O4 C20 Cd1 . 4_565 61.63(12) no
O3 C20 Cd1 . 4_565 59.62(11) no
C17 C20 Cd1 . 4_565 171.04(14) no

loop_
_geom_bond_atom_site_label_1
_geom_bond_atom_site_label_2
_geom_bond_site_symmetry_2
_geom_bond_distance
_geom_bond_publ_flag
Cd1 O1 . 2.2939(18) yes
Cd1 O2 2_556 2.3198(17) yes
Cd1 O3 4_666 2.3677(17) yes
Cd1 O5 . 2.378(2) yes
Cd1 O4 4_666 2.4124(18) yes
Cd1 N1 . 2.448(2) yes
Cd1 O2 . 2.5456(17) yes
Cd1 C20 4_666 2.741(2) no
O1 C13 . 1.253(3) no
O2 C13 . 1.265(3) no
O2 Cd1 2_546 2.3198(17) no
O3 C20 . 1.269(3) no
O3 Cd1 4_565 2.3677(17) no
O4 C20 . 1.256(3) no
O4 Cd1 4_565 2.4124(18) no
O5 H5B . 0.841(18) no
O5 H5C . 0.863(18) no
N1 C1 . 1.335(3) no
N1 C5 . 1.338(3) no
N2 C6 . 1.320(3) no
N2 C7 . 1.390(3) no
N3 C6 . 1.363(3) no
N3 C12 . 1.374(3) no
N3 H3B . 0.8600 no
C1 C2 . 1.386(4) no
C1 H1A . 0.9300 no
C2 C3 . 1.383(4) no
C2 H2A . 0.9300 no
C3 C4 . 1.393(3) no
C3 H3A . 0.9300 no
C4 C5 . 1.391(3) no
C4 C6 . 1.464(3) no
C5 H5A . 0.9300 no
C7 C8 . 1.391(3) no
C7 C12 . 1.396(3) no
C8 C9 . 1.379(4) no
C8 H8A . 0.9300 no
C9 C10 . 1.392(4) no
C9 H9A . 0.9300 no
C10 C11 . 1.377(4) no
C10 H10A . 0.9300 no
C11 C12 . 1.393(4) no
C11 H11A . 0.9300 no
C13 C14 . 1.495(3) no
C14 C19 . 1.388(3) no
C14 C15 . 1.394(3) no
C15 C16 . 1.383(3) no
C15 H15A . 0.9300 no
C16 C17 . 1.399(3) no
C16 H16A . 0.9300 no
C17 C18 . 1.385(3) no
C17 C20 . 1.495(3) no
C18 C19 . 1.386(3) no
C18 H18A . 0.9300 no
C19 H19A . 0.9300 no
C20 Cd1 4_565 2.741(2) no

loop_
_geom_hbond_atom_site_label_D
_geom_hbond_atom_site_label_H
_geom_hbond_atom_site_label_A
_geom_hbond_site_symmetry_A
_geom_hbond_distance_DH
_geom_hbond_distance_HA
_geom_hbond_distance_DA
_geom_hbond_angle_DHA
O5 H5B O4 3_566 0.841(18) 1.998(18) 2.833(3) 172(4)
O5 H5C N2 4_576 0.863(18) 1.97(2) 2.814(3) 166(3)
N3 H3B O3 3_566 0.86 2.00 2.843(3) 168.3

loop_
_geom_torsion_atom_site_label_1
_geom_torsion_atom_site_label_2
_geom_torsion_atom_site_label_3
_geom_torsion_atom_site_label_4
_geom_torsion_site_symmetry_1
_geom_torsion_site_symmetry_4
_geom_torsion
_geom_torsion_publ_flag
O2 Cd1 O1 C13 2_556 . -159.10(14) no
O3 Cd1 O1 C13 4_666 . -15.3(2) no
O5 Cd1 O1 C13 . . -86.91(16) no
O4 Cd1 O1 C13 4_666 . 56.78(17) no
N1 Cd1 O1 C13 . . 125.30(16) no
O2 Cd1 O1 C13 . . -0.21(13) no
C20 Cd1 O1 C13 4_666 . 29.2(2) no
O1 Cd1 O2 C13 . . 0.20(13) no
O2 Cd1 O2 C13 2_556 . 44.02(12) no
O3 Cd1 O2 C13 4_666 . 171.23(13) no
O5 Cd1 O2 C13 . . 86.99(14) no
O4 Cd1 O2 C13 4_666 . -134.15(13) no
N1 Cd1 O2 C13 . . -58.38(14) no
C20 Cd1 O2 C13 4_666 . -161.24(13) no
O1 Cd1 O2 Cd1 . 2_546 142.92(13) no
O2 Cd1 O2 Cd1 2_556 2_546 -173.26(11) no
O3 Cd1 O2 Cd1 4_666 2_546 -46.05(10) no
O5 Cd1 O2 Cd1 . 2_546 -130.29(11) no
O4 Cd1 O2 Cd1 4_666 2_546 8.57(9) no
N1 Cd1 O2 Cd1 . 2_546 84.34(11) no
C20 Cd1 O2 Cd1 4_666 2_546 -18.52(10) no
O1 Cd1 N1 C1 . . -134.1(2) no
O2 Cd1 N1 C1 2_556 . 120.9(2) no
O3 Cd1 N1 C1 4_666 . 17.2(2) no
O5 Cd1 N1 C1 . . 162.66(19) no
O4 Cd1 N1 C1 4_666 . -8.1(2) no
O2 Cd1 N1 C1 . . -89.6(2) no
C20 Cd1 N1 C1 4_666 . 4.7(2) no
O1 Cd1 N1 C5 . . 44.76(17) no
O2 Cd1 N1 C5 2_556 . -60.29(17) no
O3 Cd1 N1 C5 4_666 . -163.92(15) no
O5 Cd1 N1 C5 . . -18.5(3) no
O4 Cd1 N1 C5 4_666 . 170.72(18) no
O2 Cd1 N1 C5 . . 89.28(18) no
C20 Cd1 N1 C5 4_666 . -176.51(17) no
C5 N1 C1 C2 . . 0.4(4) no
Cd1 N1 C1 C2 . . 179.23(19) no
N1 C1 C2 C3 . . -1.1(4) no
C1 C2 C3 C4 . . 0.7(4) no
C2 C3 C4 C5 . . 0.2(4) no
C2 C3 C4 C6 . . -178.1(2) no
C1 N1 C5 C4 . . 0.6(4) no
Cd1 N1 C5 C4 . . -178.38(18) no
C3 C4 C5 N1 . . -0.9(4) no
C6 C4 C5 N1 . . 177.4(2) no
C7 N2 C6 N3 . . -0.2(3) no
C7 N2 C6 C4 . . 177.1(2) no
C12 N3 C6 N2 . . 0.5(3) no
C12 N3 C6 C4 . . -176.8(2) no
C5 C4 C6 N2 . . -173.3(2) no
C3 C4 C6 N2 . . 5.0(4) no
C5 C4 C6 N3 . . 3.8(3) no
C3 C4 C6 N3 . . -177.9(2) no
C6 N2 C7 C8 . . -179.3(2) no
C6 N2 C7 C12 . . -0.2(3) no
N2 C7 C8 C9 . . 178.3(2) no
C12 C7 C8 C9 . . -0.6(4) no
C7 C8 C9 C10 . . 0.9(4) no
C8 C9 C10 C11 . . -0.7(5) no
C9 C10 C11 C12 . . 0.1(4) no
C6 N3 C12 C11 . . 178.9(3) no
C6 N3 C12 C7 . . -0.6(3) no
C10 C11 C12 N3 . . -179.3(3) no
C10 C11 C12 C7 . . 0.2(4) no
N2 C7 C12 N3 . . 0.5(3) no
C8 C7 C12 N3 . . 179.7(2) no
N2 C7 C12 C11 . . -179.1(2) no
C8 C7 C12 C11 . . 0.1(4) no
Cd1 O1 C13 O2 . . 0.4(2) no
Cd1 O1 C13 C14 . . 178.40(17) no
Cd1 O2 C13 O1 2_546 . -145.82(19) no
Cd1 O2 C13 O1 . . -0.4(2) no
Cd1 O2 C13 C14 2_546 . 36.2(3) no
Cd1 O2 C13 C14 . . -178.35(19) no
O1 C13 C14 C19 . . -149.1(2) no
O2 C13 C14 C19 . . 29.0(3) no
O1 C13 C14 C15 . . 30.6(3) no
O2 C13 C14 C15 . . -151.3(2) no
C19 C14 C15 C16 . . -1.9(3) no
C13 C14 C15 C16 . . 178.3(2) no
C14 C15 C16 C17 . . 2.1(3) no
C15 C16 C17 C18 . . 0.0(3) no
C15 C16 C17 C20 . . -175.3(2) no
C16 C17 C18 C19 . . -2.2(3) no
C20 C17 C18 C19 . . 173.12(19) no
C17 C18 C19 C14 . . 2.3(3) no
C15 C14 C19 C18 . . -0.3(3) no
C13 C14 C19 C18 . . 179.5(2) no
Cd1 O4 C20 O3 4_565 . -6.2(2) no
Cd1 O4 C20 C17 4_565 . 169.82(16) no
Cd1 O3 C20 O4 4_565 . 6.3(2) no
Cd1 O3 C20 C17 4_565 . -169.66(16) no
C18 C17 C20 O4 . . -160.8(2) no
C16 C17 C20 O4 . . 14.4(3) no
C18 C17 C20 O3 . . 15.2(3) no
C16 C17 C20 O3 . . -169.6(2) no
C18 C17 C20 Cd1 . 4_565 -68.8(11) no
C16 C17 C20 Cd1 . 4_565 106.5(10) no
